data_4129272
loop_
_publ_author_name
'Hofbeck, Thomas'
'Monkowius, Uwe'
'Yersin, Hartmut'

_publ_section_title
;
 Highly efficient luminescence of Cu(I) compounds: thermally activated
 delayed fluorescence combined with short-lived phosphorescence.
;
_journal_issue 1
_journal_name_full 'Journal of the American Chemical Society'
_journal_page_first 399
_journal_page_last 404
_journal_paper_doi 10.1021/ja5109672
_journal_volume 137
_journal_year 2015
_chemical_formula_moiety 'C36 H32 Cl2 Cu2 N2 P2, 2(C H2 Cl2)'
_chemical_formula_sum 'C38 H36 Cl6 Cu2 N2 P2'
_chemical_formula_weight 922.41
_space_group_crystal_system triclinic
_space_group_IT_number 2
_space_group_name_Hall '-P 1'
_space_group_name_H-M_alt 'P -1'
_atom_sites_solution_hydrogens geom
_atom_sites_solution_primary direct
_atom_sites_solution_secondary difmap
_audit_creation_method 'APEX2 v2010.1-2'
_cell_angle_alpha 105.600(4)
_cell_angle_beta 103.735(4)
_cell_angle_gamma 101.856(4)
_cell_formula_units_Z 1
_cell_length_a 8.5759(12)
_cell_length_b 10.6357(14)
_cell_length_c 12.1368(17)
_cell_measurement_temperature 200.(2)
_cell_volume 991.9(2)
_computing_cell_refinement 'SAINT Version 7.68A (Bruker, 2009)'
_computing_data_collection 'APEX2 Version 2009.9 (Bruker)'
_computing_data_reduction 'SAINT (Bruker, 2009)'
_computing_molecular_graphics 'ORTEP-3 for Windows version 2.02 (Farrugia, 1997)'
_computing_publication_material 'SHELXL-97 and publCIF (Westrip, 2010)'
_computing_structure_refinement 'SHELXL-97 (Sheldrick, 2008)'
_computing_structure_solution 'SHELXS-97 (Sheldrick, 2008)'
_diffrn_ambient_temperature 200.(2)
_diffrn_measured_fraction_theta_full 0.983
_diffrn_measured_fraction_theta_max 0.983
_diffrn_measurement_device_type 'SMART X2S'
_diffrn_measurement_method omega-scan
_diffrn_radiation_monochromator 'doubly curved silicon crystal'
_diffrn_radiation_source 'sealed MicroFocus tube'
_diffrn_radiation_type 'Mo K\a'
_diffrn_radiation_wavelength 0.71073
_diffrn_reflns_av_R_equivalents 0.0460
_diffrn_reflns_av_sigmaI/netI 0.0487
_diffrn_reflns_limit_h_max 10
_diffrn_reflns_limit_h_min -10
_diffrn_reflns_limit_k_max 12
_diffrn_reflns_limit_k_min -12
_diffrn_reflns_limit_l_max 14
_diffrn_reflns_limit_l_min -14
_diffrn_reflns_number 9770
_diffrn_reflns_theta_full 25.11
_diffrn_reflns_theta_max 25.11
_diffrn_reflns_theta_min 2.26
_exptl_absorpt_coefficient_mu 1.588
_exptl_absorpt_correction_T_max 0.61
_exptl_absorpt_correction_T_min 0.36
_exptl_absorpt_correction_type multi-scan
_exptl_absorpt_process_details 'SADABS V2008/1 (Bruker AXS)'
_exptl_crystal_colour yellow
_exptl_crystal_density_diffrn 1.544
_exptl_crystal_density_method 'not measured'
_exptl_crystal_description prism
_exptl_crystal_F_000 468
_exptl_crystal_size_max 0.80
_exptl_crystal_size_mid 0.54
_exptl_crystal_size_min 0.35
_refine_diff_density_max 0.306
_refine_diff_density_min -0.371
_refine_ls_extinction_method none
_refine_ls_goodness_of_fit_ref 1.047
_refine_ls_hydrogen_treatment constr
_refine_ls_matrix_type full
_refine_ls_number_parameters 227
_refine_ls_number_reflns 3487
_refine_ls_number_restraints 0
_refine_ls_restrained_S_all 1.047
_refine_ls_R_factor_all 0.0421
_refine_ls_R_factor_gt 0.0325
_refine_ls_shift/su_max 0.002
_refine_ls_shift/su_mean 0.000
_refine_ls_structure_factor_coef Fsqd
_refine_ls_weighting_details 'calc w=1/[\s^2^(Fo^2^)+(0.0372P)^2^+0.2928P] where P=(Fo^2^+2Fc^2^)/3'
_refine_ls_weighting_scheme calc
_refine_ls_wR_factor_gt 0.0812
_refine_ls_wR_factor_ref 0.0865
_reflns_number_gt 2915
_reflns_number_total 3487
_reflns_threshold_expression >2sigma(I)
_cod_data_source_file 1_chloride.cif
_cod_data_source_block I
_cod_database_code 4129272

loop_
_space_group_symop_operation_xyz
'x, y, z'
'-x, -y, -z'

loop_
_atom_site_type_symbol
_atom_site_label
_atom_site_fract_x
_atom_site_fract_y
_atom_site_fract_z
_atom_site_U_iso_or_equiv
_atom_site_adp_type
_atom_site_calc_flag
_atom_site_refinement_flags
_atom_site_occupancy
Cl Cl1 0.39379(8) 0.28855(7) 0.66613(6) 0.03278(18) Uani d . 1
Cu Cu1 0.47111(4) 0.36366(3) 0.52431(3) 0.02522(12) Uani d . 1
Cl Cl3 0.87570(12) 0.32054(11) 0.93635(11) 0.0772(3) Uani d . 1
Cl Cl2 0.62916(14) 0.05617(10) 0.84493(10) 0.0726(3) Uani d . 1
C C1 0.1749(3) 0.4679(3) 0.3680(2) 0.0227(6) Uani d . 1
N N1 0.2761(3) 0.5966(2) 0.42527(18) 0.0227(5) Uani d . 1
P P1 0.28760(8) 0.33789(7) 0.35386(6) 0.02152(17) Uani d . 1
C C8 0.2871(3) 0.3924(3) 0.1381(2) 0.0315(6) Uani d . 1
H H8 0.1972 0.43 0.1454 0.038 Uiso calc R 1
C C5 0.2069(3) 0.7008(3) 0.4398(2) 0.0284(6) Uani d . 1
C C9 0.3427(4) 0.3847(3) 0.0387(3) 0.0374(7) Uani d . 1
H H9 0.2904 0.4166 -0.0221 0.045 Uiso calc R 1
C C7 0.3628(3) 0.3450(3) 0.2270(2) 0.0244(6) Uani d . 1
C C13 0.1181(3) 0.1774(3) 0.2925(2) 0.0231(6) Uani d . 1
C C18 0.0814(3) 0.1125(3) 0.3721(2) 0.0279(6) Uani d . 1
H H18 0.1489 0.1479 0.4541 0.033 Uiso calc R 1
C C17 -0.0529(4) -0.0034(3) 0.3328(3) 0.0341(7) Uani d . 1
H H17 -0.0783 -0.0464 0.3881 0.041 Uiso calc R 1
C C19 0.7425(4) 0.1859(4) 0.8071(3) 0.0577(10) Uani d . 1
H H19A 0.6636 0.2207 0.7581 0.069 Uiso calc R 1
H H19B 0.81 0.1484 0.758 0.069 Uiso calc R 1
C C15 -0.1115(4) 0.0056(3) 0.1335(3) 0.0426(8) Uani d . 1
H H15 -0.1772 -0.0321 0.0511 0.051 Uiso calc R 1
C C3 -0.0672(4) 0.5456(3) 0.3401(3) 0.0411(8) Uani d . 1
H H3 -0.1852 0.5287 0.3109 0.049 Uiso calc R 1
C C4 0.0353(4) 0.6762(3) 0.3967(3) 0.0384(7) Uani d . 1
H H4 -0.0118 0.7504 0.4064 0.046 Uiso calc R 1
C C6 0.3236(4) 0.8426(3) 0.5041(3) 0.0389(7) Uani d . 1
H H6A 0.3574 0.8598 0.591 0.058 Uiso calc R 1
H H6B 0.2663 0.9088 0.486 0.058 Uiso calc R 1
H H6C 0.4231 0.8515 0.4771 0.058 Uiso calc R 1
C C10 0.4734(4) 0.3310(3) 0.0282(3) 0.0395(7) Uani d . 1
H H10 0.5109 0.3257 -0.0401 0.047 Uiso calc R 1
C C11 0.5500(4) 0.2850(3) 0.1160(3) 0.0417(8) Uani d . 1
H H11 0.6398 0.2475 0.1081 0.05 Uiso calc R 1
C C14 0.0213(4) 0.1219(3) 0.1719(3) 0.0368(7) Uani d . 1
H H14 0.0467 0.164 0.116 0.044 Uiso calc R 1
C C16 -0.1495(4) -0.0564(3) 0.2143(3) 0.0363(7) Uani d . 1
H H16 -0.2424 -0.1355 0.1877 0.044 Uiso calc R 1
C C2 0.0025(3) 0.4387(3) 0.3258(3) 0.0351(7) Uani d . 1
H H2 -0.0664 0.3472 0.2879 0.042 Uiso calc R 1
C C12 0.4965(3) 0.2933(3) 0.2156(3) 0.0332(7) Uani d . 1
H H12 0.5515 0.2633 0.277 0.04 Uiso calc R 1

loop_
_atom_site_aniso_label
_atom_site_aniso_U_11
_atom_site_aniso_U_22
_atom_site_aniso_U_33
_atom_site_aniso_U_12
_atom_site_aniso_U_13
_atom_site_aniso_U_23
Cl1 0.0244(4) 0.0403(4) 0.0336(4) 0.0060(3) 0.0062(3) 0.0172(3)
Cu1 0.01927(19) 0.0245(2) 0.0273(2) 0.00493(14) 0.00193(14) 0.00713(15)
Cl3 0.0501(6) 0.0723(7) 0.0925(8) 0.0068(5) 0.0006(6) 0.0282(6)
Cl2 0.0801(7) 0.0520(6) 0.0738(7) 0.0161(5) 0.0126(6) 0.0142(5)
C1 0.0204(13) 0.0262(15) 0.0228(13) 0.0073(11) 0.0067(11) 0.0099(12)
N1 0.0224(11) 0.0230(12) 0.0227(11) 0.0074(10) 0.0067(9) 0.0074(10)
P1 0.0172(3) 0.0204(4) 0.0244(3) 0.0030(3) 0.0038(3) 0.0077(3)
C8 0.0314(16) 0.0310(16) 0.0325(15) 0.0070(13) 0.0105(13) 0.0125(13)
C5 0.0281(15) 0.0277(15) 0.0297(15) 0.0121(12) 0.0099(12) 0.0062(13)
C9 0.0403(17) 0.0346(18) 0.0318(16) -0.0001(14) 0.0080(14) 0.0131(14)
C7 0.0212(13) 0.0219(14) 0.0243(14) -0.0013(11) 0.0058(11) 0.0053(12)
C13 0.0175(13) 0.0203(14) 0.0276(14) 0.0027(11) 0.0038(11) 0.0066(11)
C18 0.0286(15) 0.0262(15) 0.0235(14) 0.0024(12) 0.0054(12) 0.0064(12)
C17 0.0354(16) 0.0281(16) 0.0351(16) -0.0004(13) 0.0114(13) 0.0115(14)
C19 0.055(2) 0.087(3) 0.0411(19) 0.035(2) 0.0155(17) 0.026(2)
C15 0.0392(18) 0.0403(19) 0.0270(16) -0.0090(15) -0.0028(14) 0.0043(14)
C3 0.0200(15) 0.0439(19) 0.055(2) 0.0127(14) 0.0068(14) 0.0110(16)
C4 0.0306(16) 0.0375(18) 0.0479(19) 0.0189(14) 0.0116(14) 0.0091(15)
C6 0.0366(17) 0.0275(16) 0.0445(18) 0.0132(14) 0.0052(14) 0.0029(14)
C10 0.0367(18) 0.0391(18) 0.0306(16) -0.0068(14) 0.0151(14) 0.0020(14)
C11 0.0311(16) 0.046(2) 0.0433(18) 0.0075(14) 0.0170(14) 0.0047(16)
C14 0.0362(17) 0.0353(18) 0.0313(16) -0.0033(14) 0.0054(13) 0.0138(14)
C16 0.0303(16) 0.0293(17) 0.0364(17) -0.0072(13) 0.0048(13) 0.0074(14)
C2 0.0194(14) 0.0296(16) 0.0467(18) 0.0027(12) 0.0030(13) 0.0073(14)
C12 0.0303(16) 0.0320(16) 0.0352(16) 0.0083(13) 0.0085(13) 0.0102(13)

loop_
_atom_type_symbol
_atom_type_description
_atom_type_scat_dispersion_real
_atom_type_scat_dispersion_imag
_atom_type_scat_source
C C 0.0033 0.0016 'International Tables Vol C Tables 4.2.6.8 and 6.1.1.4'
H H 0.0000 0.0000 'International Tables Vol C Tables 4.2.6.8 and 6.1.1.4'
N N 0.0061 0.0033 'International Tables Vol C Tables 4.2.6.8 and 6.1.1.4'
Cl Cl 0.1484 0.1585 'International Tables Vol C Tables 4.2.6.8 and 6.1.1.4'
Cu Cu 0.3201 1.2651 'International Tables Vol C Tables 4.2.6.8 and 6.1.1.4'
P P 0.1023 0.0942 'International Tables Vol C Tables 4.2.6.8 and 6.1.1.4'

loop_
_geom_angle_atom_site_label_1
_geom_angle_atom_site_label_2
_geom_angle_atom_site_label_3
_geom_angle_site_symmetry_1
_geom_angle_site_symmetry_3
_geom_angle
N1 Cu1 P1 2_666 . 131.81(6)
N1 Cu1 Cl1 2_666 . 104.71(6)
P1 Cu1 Cl1 . . 121.59(3)
N1 C1 C2 . . 122.3(2)
N1 C1 P1 . . 113.80(18)
C2 C1 P1 . . 123.9(2)
C1 N1 C5 . . 118.9(2)
C1 N1 Cu1 . 2_666 121.08(16)
C5 N1 Cu1 . 2_666 119.75(18)
C7 P1 C13 . . 103.53(12)
C7 P1 C1 . . 103.19(12)
C13 P1 C1 . . 103.13(11)
C7 P1 Cu1 . . 118.14(9)
C13 P1 Cu1 . . 114.48(9)
C1 P1 Cu1 . . 112.64(9)
C9 C8 C7 . . 120.1(3)
C9 C8 H8 . . 120.0
C7 C8 H8 . . 120.0
N1 C5 C4 . . 120.6(3)
N1 C5 C6 . . 117.4(2)
C4 C5 C6 . . 122.0(2)
C10 C9 C8 . . 120.2(3)
C10 C9 H9 . . 119.9
C8 C9 H9 . . 119.9
C12 C7 C8 . . 118.9(3)
C12 C7 P1 . . 117.9(2)
C8 C7 P1 . . 123.1(2)
C18 C13 C14 . . 119.1(2)
C18 C13 P1 . . 117.7(2)
C14 C13 P1 . . 123.1(2)
C17 C18 C13 . . 120.4(3)
C17 C18 H18 . . 119.8
C13 C18 H18 . . 119.8
C16 C17 C18 . . 120.3(3)
C16 C17 H17 . . 119.9
C18 C17 H17 . . 119.9
Cl2 C19 Cl3 . . 111.28(19)
Cl2 C19 H19A . . 109.4
Cl3 C19 H19A . . 109.4
Cl2 C19 H19B . . 109.4
Cl3 C19 H19B . . 109.4
H19A C19 H19B . . 108.0
C14 C15 C16 . . 120.4(3)
C14 C15 H15 . . 119.8
C16 C15 H15 . . 119.8
C4 C3 C2 . . 119.3(3)
C4 C3 H3 . . 120.3
C2 C3 H3 . . 120.3
C3 C4 C5 . . 120.4(3)
C3 C4 H4 . . 119.8
C5 C4 H4 . . 119.8
C5 C6 H6A . . 109.5
C5 C6 H6B . . 109.5
H6A C6 H6B . . 109.5
C5 C6 H6C . . 109.5
H6A C6 H6C . . 109.5
H6B C6 H6C . . 109.5
C11 C10 C9 . . 120.2(3)
C11 C10 H10 . . 119.9
C9 C10 H10 . . 119.9
C10 C11 C12 . . 120.0(3)
C10 C11 H11 . . 120.0
C12 C11 H11 . . 120.0
C15 C14 C13 . . 120.0(3)
C15 C14 H14 . . 120.0
C13 C14 H14 . . 120.0
C17 C16 C15 . . 119.8(3)
C17 C16 H16 . . 120.1
C15 C16 H16 . . 120.1
C3 C2 C1 . . 118.5(3)
C3 C2 H2 . . 120.8
C1 C2 H2 . . 120.8
C11 C12 C7 . . 120.6(3)
C11 C12 H12 . . 119.7
C7 C12 H12 . . 119.7

loop_
_geom_bond_atom_site_label_1
_geom_bond_atom_site_label_2
_geom_bond_site_symmetry_2
_geom_bond_distance
Cl1 Cu1 . 2.2593(8)
Cu1 N1 2_666 2.026(2)
Cu1 P1 . 2.1916(8)
Cl3 C19 . 1.756(4)
Cl2 C19 . 1.749(4)
C1 N1 . 1.350(3)
C1 C2 . 1.383(4)
C1 P1 . 1.837(3)
N1 C5 . 1.352(3)
N1 Cu1 2_666 2.026(2)
P1 C7 . 1.819(3)
P1 C13 . 1.834(3)
C8 C9 . 1.387(4)
C8 C7 . 1.391(4)
C8 H8 . 0.95
C5 C4 . 1.383(4)
C5 C6 . 1.503(4)
C9 C10 . 1.375(4)
C9 H9 . 0.95
C7 C12 . 1.388(4)
C13 C18 . 1.386(4)
C13 C14 . 1.392(4)
C18 C17 . 1.383(4)
C18 H18 . 0.95
C17 C16 . 1.371(4)
C17 H17 . 0.95
C19 H19A . 0.99
C19 H19B . 0.99
C15 C14 . 1.379(4)
C15 C16 . 1.383(4)
C15 H15 . 0.95
C3 C4 . 1.368(4)
C3 C2 . 1.379(4)
C3 H3 . 0.95
C4 H4 . 0.95
C6 H6A . 0.98
C6 H6B . 0.98
C6 H6C . 0.98
C10 C11 . 1.373(4)
C10 H10 . 0.95
C11 C12 . 1.380(4)
C11 H11 . 0.95
C14 H14 . 0.95
C16 H16 . 0.95
C2 H2 . 0.95
C12 H12 . 0.95
